data_7247545
loop_
_publ_author_name
'Durka, Krzysztof'
'Zuba, Adam'
'Marek-Urban, Paulina H.'
'Nowicki, Krzysztof'
'Drapa\/la, Jakub'
'Wo\'zniak, Krzysztof'
'Luli\'nski, Sergiusz'

_publ_section_title
;
 Exploring the effect of substitution patterns on the symmetry of
 hydrogen-bonded supramolecular motifs in functionalized
 benzosiloxaboroles
;
_journal_issue 45
_journal_name_full CrystEngComm
_journal_page_first 6329
_journal_page_last 6342
_journal_paper_doi 10.1039/D3CE00880K
_journal_volume 25
_journal_year 2023
_chemical_formula_moiety 'C8 H10 B Cl O2 Si'
_chemical_formula_sum 'C8 H10 B Cl O2 Si'
_chemical_formula_weight 212.51
_space_group_crystal_system monoclinic
_space_group_IT_number 14
_space_group_name_Hall '-P 2yn'
_space_group_name_H-M_alt 'P 1 21/n 1'
_atom_sites_solution_hydrogens mixed
_audit_creation_method SHELXL-2013
_audit_update_record
;
2023-10-01 deposited with the CCDC.	2023-10-20 downloaded from the CCDC.
;
_cell_angle_alpha 90
_cell_angle_beta 95.774(6)
_cell_angle_gamma 90
_cell_formula_units_Z 8
_cell_length_a 14.5174(4)
_cell_length_b 10.1711(1)
_cell_length_c 14.6098(8)
_cell_measurement_reflns_used 18338
_cell_measurement_temperature 100(2)
_cell_measurement_theta_max 76.5450
_cell_measurement_theta_min 4.0670
_cell_volume 2146.31(14)
_computing_cell_refinement
;
CrysAlisPro, Agilent Technologies,
Version 1.171.37.33 (release 27-03-2014 CrysAlis171 .NET)
(compiled Mar 27 2014,17:12:48)
;
_computing_data_collection
;
CrysAlisPro, Agilent Technologies,
Version 1.171.37.33 (release 27-03-2014 CrysAlis171 .NET)
(compiled Mar 27 2014,17:12:48)
;
_computing_data_reduction
;
CrysAlisPro, Agilent Technologies,
Version 1.171.37.33 (release 27-03-2014 CrysAlis171 .NET)
(compiled Mar 27 2014,17:12:48)
;
_computing_structure_refinement 'SHELXL-2013 (Sheldrick, 2013)'
_diffrn_ambient_environment air
_diffrn_ambient_temperature 100(2)
_diffrn_detector 'CCD plate'
_diffrn_detector_area_resol_mean 5.2195
_diffrn_detector_type Atlas
_diffrn_measured_fraction_theta_full 1.000
_diffrn_measured_fraction_theta_max 0.998
_diffrn_measurement_device 'four-circle diffractometer'
_diffrn_measurement_device_type 'SuperNova, Dual, Cu at zero, Atlas'
_diffrn_radiation_monochromator mirror
_diffrn_radiation_probe x-ray
_diffrn_radiation_type 'Cu K\a'
_diffrn_radiation_wavelength 1.54184
_diffrn_reflns_av_R_equivalents 0.0320
_diffrn_reflns_av_unetI/netI 0.0159
_diffrn_reflns_Laue_measured_fraction_full 1.000
_diffrn_reflns_Laue_measured_fraction_max 0.998
_diffrn_reflns_limit_h_max 18
_diffrn_reflns_limit_h_min -17
_diffrn_reflns_limit_k_max 12
_diffrn_reflns_limit_k_min -12
_diffrn_reflns_limit_l_max 18
_diffrn_reflns_limit_l_min -18
_diffrn_reflns_number 27017
_diffrn_reflns_point_group_measured_fraction_full 1.000
_diffrn_reflns_point_group_measured_fraction_max 0.998
_diffrn_reflns_theta_full 67.679
_diffrn_reflns_theta_max 76.883
_diffrn_reflns_theta_min 4.092
_diffrn_source 'sealed X-ray tube'
_diffrn_source_type 'SuperNova (Cu) X-ray Source'
_exptl_absorpt_coefficient_mu 3.945
_exptl_absorpt_correction_T_max 1.00000
_exptl_absorpt_correction_T_min 0.67868
_exptl_absorpt_correction_type multi-scan
_exptl_absorpt_process_details
;
CrysAlisPro, Agilent Technologies,
Version 1.171.37.33 (release 27-03-2014 CrysAlis171 .NET)
(compiled Mar 27 2014,17:12:48)
Empirical absorption correction using spherical harmonics,
 implemented in SCALE3 ABSPACK scaling algorithm.
;
_exptl_crystal_colour colourless
_exptl_crystal_density_diffrn 1.315
_exptl_crystal_description block
_exptl_crystal_F_000 880
_exptl_crystal_size_max 0.250
_exptl_crystal_size_mid 0.228
_exptl_crystal_size_min 0.204
_refine_diff_density_max 0.574
_refine_diff_density_min -0.483
_refine_diff_density_rms 0.048
_refine_ls_extinction_method none
_refine_ls_goodness_of_fit_ref 1.059
_refine_ls_hydrogen_treatment mixed
_refine_ls_matrix_type full
_refine_ls_number_parameters 245
_refine_ls_number_reflns 4533
_refine_ls_number_restraints 2
_refine_ls_restrained_S_all 1.059
_refine_ls_R_factor_all 0.0297
_refine_ls_R_factor_gt 0.0290
_refine_ls_shift/su_max 0.001
_refine_ls_shift/su_mean 0.000
_refine_ls_structure_factor_coef Fsqd
_refine_ls_weighting_details 'w=1/[\s^2^(Fo^2^)+(0.0487P)^2^+0.7216P] where P=(Fo^2^+2Fc^2^)/3'
_refine_ls_weighting_scheme calc
_refine_ls_wR_factor_gt 0.0805
_refine_ls_wR_factor_ref 0.0813
_reflns_Friedel_coverage 0.000
_reflns_number_gt 4371
_reflns_number_total 4533
_reflns_threshold_expression 'I > 2\s(I)'
_cod_data_source_file d3ce00880k2.cif
_cod_data_source_block 6-Cl
_cod_depositor_comments 'Adding full bibliography for 7247541--7247563.cif.'
_cod_original_sg_symbol_H-M 'P 21/n'
_cod_database_code 7247545
_shelx_space_group_comment
;
The symmetry employed for this shelxl refinement is uniquely defined
by the following loop, which should always be used as a source of
symmetry information in preference to the above space-group names.
They are only intended as comments.
;
_shelxl_version_number 2013-4

loop_
_space_group_symop_operation_xyz
'x, y, z'
'-x+1/2, y+1/2, -z+1/2'
'-x, -y, -z'
'x-1/2, -y-1/2, z-1/2'

loop_
_atom_site_label
_atom_site_type_symbol
_atom_site_fract_x
_atom_site_fract_y
_atom_site_fract_z
_atom_site_U_iso_or_equiv
_atom_site_adp_type
_atom_site_occupancy
_atom_site_site_symmetry_order
_atom_site_calc_flag
_atom_site_refinement_flags_posn
_atom_site_refinement_flags_adp
_atom_site_refinement_flags_occupancy
_atom_site_disorder_assembly
_atom_site_disorder_group
Si1 Si 0.41736(2) 0.42674(3) 0.70055(2) 0.02025(9) Uani 1 1 d . . . . .
Si2 Si 0.85114(2) 0.35057(3) 0.57740(2) 0.01932(9) Uani 1 1 d . . . . .
Cl3 Cl 1.16309(2) 0.46449(4) 0.83428(3) 0.03539(10) Uani 1 1 d . . . . .
Cl4 Cl 0.10667(2) 0.17448(4) 0.51070(3) 0.03551(10) Uani 1 1 d . . . . .
O1 O 0.74825(6) 0.40417(10) 0.60734(6) 0.02442(19) Uani 1 1 d . . . . .
O2 O 0.51591(6) 0.42335(9) 0.64837(6) 0.02309(19) Uani 1 1 d . . . . .
O3 O 0.57573(7) 0.34705(10) 0.51077(6) 0.0282(2) Uani 1 1 d D . . . .
O4 O 0.68190(7) 0.51062(12) 0.73206(7) 0.0325(2) Uani 1 1 d D . . . .
C8 C 0.85834(9) 0.48027(13) 0.73648(8) 0.0225(2) Uani 1 1 d . . . . .
C6 C 0.25554(8) 0.29441(12) 0.59907(8) 0.0220(2) Uani 1 1 d . . . . .
H6 H 0.2177 0.3082 0.6476 0.026 Uiso 1 1 calc R U . . .
C2 C 0.40290(8) 0.31570(12) 0.53455(8) 0.0206(2) Uani 1 1 d . . . . .
C3 C 0.36578(9) 0.25156(13) 0.45461(9) 0.0258(3) Uani 1 1 d . . . . .
H3 H 0.4031 0.2373 0.4057 0.031 Uiso 1 1 calc R U . . .
C12 C 1.01473(9) 0.41256(12) 0.71242(9) 0.0224(2) Uani 1 1 d . . . . .
H12 H 1.0572 0.3711 0.6763 0.027 Uiso 1 1 calc R U . . .
B1 B 0.50494(10) 0.36430(14) 0.56226(9) 0.0220(3) Uani 1 1 d . . . . .
C13 C 0.87827(9) 0.43065(13) 0.46986(9) 0.0249(3) Uani 1 1 d . . . . .
H13A H 0.8298 0.4099 0.4204 0.037 Uiso 1 1 calc R U . . .
H13B H 0.9380 0.3985 0.4532 0.037 Uiso 1 1 calc R U . . .
H13C H 0.8814 0.5261 0.4789 0.037 Uiso 1 1 calc R U . . .
C7 C 0.92052(9) 0.41641(12) 0.68267(8) 0.0206(2) Uani 1 1 d . . . . .
C10 C 0.98535(9) 0.53382(13) 0.85016(9) 0.0265(3) Uani 1 1 d . . . . .
H10 H 1.0082 0.5728 0.9070 0.032 Uiso 1 1 calc R U . . .
C1 C 0.34648(8) 0.33827(12) 0.60643(8) 0.0198(2) Uani 1 1 d . . . . .
C11 C 1.04524(9) 0.47053(12) 0.79589(9) 0.0247(3) Uani 1 1 d . . . . .
C9 C 0.89173(9) 0.53908(13) 0.81989(9) 0.0258(3) Uani 1 1 d . . . . .
H9 H 0.8501 0.5828 0.8559 0.031 Uiso 1 1 calc R U . . .
C5 C 0.22131(9) 0.22992(13) 0.51923(9) 0.0248(3) Uani 1 1 d . . . . .
C14 C 0.84802(10) 0.16978(13) 0.56601(9) 0.0275(3) Uani 1 1 d . . . . .
H14A H 0.7988 0.1447 0.5183 0.041 Uiso 1 1 calc R U . . .
H14B H 0.8358 0.1304 0.6248 0.041 Uiso 1 1 calc R U . . .
H14C H 0.9077 0.1384 0.5489 0.041 Uiso 1 1 calc R U . . .
B2 B 0.75562(10) 0.46846(15) 0.69176(10) 0.0246(3) Uani 1 1 d . . . . .
C4 C 0.27421(9) 0.20851(14) 0.44653(9) 0.0279(3) Uani 1 1 d . . . . .
H4 H 0.2484 0.1653 0.3923 0.033 Uiso 1 1 calc R U . . .
C15 C 0.43320(11) 0.33434(17) 0.80975(9) 0.0349(3) Uani 1 1 d . . . . .
H15A H 0.4573 0.2465 0.7984 0.052 Uiso 1 1 calc R U . . .
H15B H 0.3736 0.3263 0.8353 0.052 Uiso 1 1 calc R U . . .
H15C H 0.4771 0.3811 0.8535 0.052 Uiso 1 1 calc R U . . .
C16 C 0.38256(10) 0.59856(14) 0.71847(10) 0.0311(3) Uani 1 1 d . . . . .
H16A H 0.3801 0.6464 0.6600 0.047 Uiso 1 1 calc R U . . .
H16B H 0.4278 0.6405 0.7636 0.047 Uiso 1 1 calc R U . . .
H16C H 0.3214 0.6000 0.7413 0.047 Uiso 1 1 calc R U . . .
H3A H 0.6266(9) 0.367(2) 0.5376(13) 0.047 Uiso 1 1 d D U . . .
H4A H 0.6308(9) 0.493(2) 0.7027(12) 0.047 Uiso 1 1 d D U . . .

loop_
_atom_site_aniso_label
_atom_site_aniso_U_11
_atom_site_aniso_U_22
_atom_site_aniso_U_33
_atom_site_aniso_U_23
_atom_site_aniso_U_13
_atom_site_aniso_U_12
Si1 0.02077(16) 0.02324(18) 0.01632(16) -0.00192(11) -0.00021(12) -0.00188(12)
Si2 0.01974(16) 0.02115(17) 0.01726(16) 0.00011(11) 0.00280(12) 0.00084(11)
Cl3 0.02267(16) 0.03478(19) 0.0464(2) -0.00600(14) -0.00776(13) -0.00339(12)
Cl4 0.02269(16) 0.0370(2) 0.0450(2) -0.01446(14) -0.00557(13) -0.00294(12)
O1 0.0190(4) 0.0343(5) 0.0199(4) -0.0047(4) 0.0020(3) 0.0012(4)
O2 0.0204(4) 0.0283(5) 0.0202(4) -0.0032(3) 0.0005(3) -0.0020(3)
O3 0.0238(5) 0.0376(5) 0.0231(4) -0.0044(4) 0.0026(4) -0.0014(4)
O4 0.0203(4) 0.0508(6) 0.0266(5) -0.0146(4) 0.0031(4) -0.0012(4)
C8 0.0221(6) 0.0234(6) 0.0220(6) 0.0000(5) 0.0028(5) -0.0019(5)
C6 0.0225(6) 0.0190(6) 0.0239(6) -0.0009(4) -0.0016(4) 0.0032(4)
C2 0.0228(6) 0.0187(6) 0.0197(5) 0.0002(4) -0.0016(4) 0.0032(4)
C3 0.0290(6) 0.0270(6) 0.0207(6) -0.0043(5) -0.0015(5) 0.0046(5)
C12 0.0224(6) 0.0189(6) 0.0263(6) 0.0025(5) 0.0033(5) -0.0004(4)
B1 0.0246(7) 0.0214(6) 0.0196(6) 0.0012(5) -0.0002(5) 0.0004(5)
C13 0.0287(6) 0.0247(6) 0.0218(6) 0.0029(5) 0.0047(5) 0.0036(5)
C7 0.0225(6) 0.0188(6) 0.0206(5) 0.0024(4) 0.0024(4) -0.0014(4)
C10 0.0286(7) 0.0240(6) 0.0260(6) -0.0026(5) -0.0013(5) -0.0070(5)
C1 0.0220(6) 0.0170(5) 0.0194(5) 0.0006(4) -0.0025(4) 0.0026(4)
C11 0.0210(6) 0.0203(6) 0.0317(6) 0.0025(5) -0.0026(5) -0.0044(4)
C9 0.0266(6) 0.0265(6) 0.0246(6) -0.0038(5) 0.0040(5) -0.0037(5)
C5 0.0204(6) 0.0211(6) 0.0310(6) -0.0038(5) -0.0063(5) 0.0023(5)
C14 0.0336(7) 0.0227(6) 0.0265(6) 0.0005(5) 0.0055(5) -0.0034(5)
B2 0.0231(7) 0.0300(7) 0.0208(6) -0.0035(5) 0.0024(5) -0.0009(5)
C4 0.0290(6) 0.0277(7) 0.0250(6) -0.0079(5) -0.0068(5) 0.0038(5)
C15 0.0380(8) 0.0450(9) 0.0207(6) 0.0056(6) -0.0013(5) 0.0000(6)
C16 0.0379(7) 0.0254(7) 0.0310(7) -0.0089(5) 0.0084(6) -0.0037(6)

loop_
_atom_type_symbol
_atom_type_description
_atom_type_scat_dispersion_real
_atom_type_scat_dispersion_imag
_atom_type_scat_source
C C 0.0181 0.0091 'International Tables Vol C Tables 4.2.6.8 and 6.1.1.4'
H H 0.0000 0.0000 'International Tables Vol C Tables 4.2.6.8 and 6.1.1.4'
B B 0.0090 0.0039 'International Tables Vol C Tables 4.2.6.8 and 6.1.1.4'
O O 0.0492 0.0322 'International Tables Vol C Tables 4.2.6.8 and 6.1.1.4'
Si Si 0.2541 0.3302 'International Tables Vol C Tables 4.2.6.8 and 6.1.1.4'
Cl Cl 0.3639 0.7018 'International Tables Vol C Tables 4.2.6.8 and 6.1.1.4'

loop_
_geom_angle_atom_site_label_1
_geom_angle_atom_site_label_2
_geom_angle_atom_site_label_3
_geom_angle
_geom_angle_site_symmetry_1
_geom_angle_site_symmetry_3
_geom_angle_publ_flag
O2 Si1 C16 109.88(6) . . ?
O2 Si1 C15 110.02(6) . . ?
C16 Si1 C15 111.82(7) . . ?
O2 Si1 C1 94.99(5) . . ?
C16 Si1 C1 115.04(6) . . ?
C15 Si1 C1 113.79(7) . . ?
O1 Si2 C14 109.30(6) . . ?
O1 Si2 C13 110.35(5) . . ?
C14 Si2 C13 111.58(6) . . ?
O1 Si2 C7 95.07(5) . . ?
C14 Si2 C7 115.84(6) . . ?
C13 Si2 C7 113.41(6) . . ?
B2 O1 Si2 112.98(8) . . ?
B1 O2 Si1 113.13(8) . . ?
B1 O3 H3A 113.5(15) . . ?
B2 O4 H4A 114.4(14) . . ?
C9 C8 C7 119.74(12) . . ?
C9 C8 B2 128.74(12) . . ?
C7 C8 B2 111.47(11) . . ?
C5 C6 C1 118.37(12) . . ?
C5 C6 H6 120.8 . . ?
C1 C6 H6 120.8 . . ?
C3 C2 C1 119.53(12) . . ?
C3 C2 B1 129.40(12) . . ?
C1 C2 B1 110.99(10) . . ?
C2 C3 C4 120.13(12) . . ?
C2 C3 H3 119.9 . . ?
C4 C3 H3 119.9 . . ?
C11 C12 C7 118.63(12) . . ?
C11 C12 H12 120.7 . . ?
C7 C12 H12 120.7 . . ?
O3 B1 O2 122.60(12) . . ?
O3 B1 C2 124.54(11) . . ?
O2 B1 C2 112.81(11) . . ?
Si2 C13 H13A 109.5 . . ?
Si2 C13 H13B 109.5 . . ?
H13A C13 H13B 109.5 . . ?
Si2 C13 H13C 109.5 . . ?
H13A C13 H13C 109.5 . . ?
H13B C13 H13C 109.5 . . ?
C12 C7 C8 120.08(11) . . ?
C12 C7 Si2 132.47(10) . . ?
C8 C7 Si2 107.45(9) . . ?
C9 C10 C11 118.97(12) . . ?
C9 C10 H10 120.5 . . ?
C11 C10 H10 120.5 . . ?
C6 C1 C2 120.53(11) . . ?
C6 C1 Si1 131.51(10) . . ?
C2 C1 Si1 107.95(9) . . ?
C12 C11 C10 122.35(12) . . ?
C12 C11 Cl3 118.90(10) . . ?
C10 C11 Cl3 118.75(10) . . ?
C10 C9 C8 120.23(12) . . ?
C10 C9 H9 119.9 . . ?
C8 C9 H9 119.9 . . ?
C6 C5 C4 122.59(12) . . ?
C6 C5 Cl4 118.06(10) . . ?
C4 C5 Cl4 119.35(10) . . ?
Si2 C14 H14A 109.5 . . ?
Si2 C14 H14B 109.5 . . ?
H14A C14 H14B 109.5 . . ?
Si2 C14 H14C 109.5 . . ?
H14A C14 H14C 109.5 . . ?
H14B C14 H14C 109.5 . . ?
O4 B2 O1 123.06(12) . . ?
O4 B2 C8 123.93(12) . . ?
O1 B2 C8 112.94(11) . . ?
C5 C4 C3 118.82(12) . . ?
C5 C4 H4 120.6 . . ?
C3 C4 H4 120.6 . . ?
Si1 C15 H15A 109.5 . . ?
Si1 C15 H15B 109.5 . . ?
H15A C15 H15B 109.5 . . ?
Si1 C15 H15C 109.5 . . ?
H15A C15 H15C 109.5 . . ?
H15B C15 H15C 109.5 . . ?
Si1 C16 H16A 109.5 . . ?
Si1 C16 H16B 109.5 . . ?
H16A C16 H16B 109.5 . . ?
Si1 C16 H16C 109.5 . . ?
H16A C16 H16C 109.5 . . ?
H16B C16 H16C 109.5 . . ?

loop_
_geom_bond_atom_site_label_1
_geom_bond_atom_site_label_2
_geom_bond_distance
_geom_bond_site_symmetry_2
_geom_bond_publ_flag
Si1 O2 1.6878(9) . ?
Si1 C16 1.8451(15) . ?
Si1 C15 1.8459(14) . ?
Si1 C1 1.8640(12) . ?
Si2 O1 1.6885(9) . ?
Si2 C14 1.8465(14) . ?
Si2 C13 1.8471(13) . ?
Si2 C7 1.8752(13) . ?
Cl3 C11 1.7472(13) . ?
Cl4 C5 1.7497(13) . ?
O1 B2 1.3905(16) . ?
O2 B1 1.3887(16) . ?
O3 B1 1.3448(17) . ?
O3 H3A 0.827(9) . ?
O4 B2 1.3426(17) . ?
O4 H4A 0.838(9) . ?
C8 C9 1.3996(18) . ?
C8 C7 1.4135(17) . ?
C8 B2 1.5714(18) . ?
C6 C5 1.3861(18) . ?
C6 C1 1.3874(17) . ?
C6 H6 0.9500 . ?
C2 C3 1.3976(17) . ?
C2 C1 1.4140(17) . ?
C2 B1 1.5754(18) . ?
C3 C4 1.3933(19) . ?
C3 H3 0.9500 . ?
C12 C11 1.3865(18) . ?
C12 C7 1.3932(17) . ?
C12 H12 0.9500 . ?
C13 H13A 0.9800 . ?
C13 H13B 0.9800 . ?
C13 H13C 0.9800 . ?
C10 C9 1.3873(19) . ?
C10 C11 1.3920(19) . ?
C10 H10 0.9500 . ?
C9 H9 0.9500 . ?
C5 C4 1.3890(19) . ?
C14 H14A 0.9800 . ?
C14 H14B 0.9800 . ?
C14 H14C 0.9800 . ?
C4 H4 0.9500 . ?
C15 H15A 0.9800 . ?
C15 H15B 0.9800 . ?
C15 H15C 0.9800 . ?
C16 H16A 0.9800 . ?
C16 H16B 0.9800 . ?
C16 H16C 0.9800 . ?

loop_
_geom_hbond_atom_site_label_D
_geom_hbond_atom_site_label_H
_geom_hbond_atom_site_label_A
_geom_hbond_distance_DH
_geom_hbond_distance_HA
_geom_hbond_distance_DA
_geom_hbond_angle_DHA
_geom_hbond_site_symmetry_A
O3 H3A O1 0.827(9) 1.983(10) 2.8089(13) 176(2) .
O4 H4A O2 0.838(9) 1.911(10) 2.7381(13) 169(2) .
O3 H3A O1 0.827(9) 1.983(10) 2.8089(13) 176(2) .
O4 H4A O2 0.838(9) 1.911(10) 2.7381(13) 169(2) .

loop_
_geom_torsion_atom_site_label_1
_geom_torsion_atom_site_label_2
_geom_torsion_atom_site_label_3
_geom_torsion_atom_site_label_4
_geom_torsion
_geom_torsion_site_symmetry_1
_geom_torsion_site_symmetry_2
_geom_torsion_site_symmetry_3
_geom_torsion_site_symmetry_4
_geom_torsion_publ_flag
C14 Si2 O1 B2 118.77(10) . . . . ?
C13 Si2 O1 B2 -118.16(10) . . . . ?
C7 Si2 O1 B2 -0.88(10) . . . . ?
C16 Si1 O2 B1 -117.29(10) . . . . ?
C15 Si1 O2 B1 119.18(10) . . . . ?
C1 Si1 O2 B1 1.61(9) . . . . ?
C1 C2 C3 C4 -0.95(19) . . . . ?
B1 C2 C3 C4 175.47(13) . . . . ?
Si1 O2 B1 O3 -177.37(10) . . . . ?
Si1 O2 B1 C2 0.26(13) . . . . ?
C3 C2 B1 O3 -1.8(2) . . . . ?
C1 C2 B1 O3 174.82(12) . . . . ?
C3 C2 B1 O2 -179.41(12) . . . . ?
C1 C2 B1 O2 -2.75(15) . . . . ?
C11 C12 C7 C8 0.99(18) . . . . ?
C11 C12 C7 Si2 -179.34(10) . . . . ?
C9 C8 C7 C12 -0.27(18) . . . . ?
B2 C8 C7 C12 -178.04(11) . . . . ?
C9 C8 C7 Si2 179.99(10) . . . . ?
B2 C8 C7 Si2 2.22(13) . . . . ?
O1 Si2 C7 C12 179.39(12) . . . . ?
C14 Si2 C7 C12 65.08(14) . . . . ?
C13 Si2 C7 C12 -65.84(13) . . . . ?
O1 Si2 C7 C8 -0.90(9) . . . . ?
C14 Si2 C7 C8 -115.22(9) . . . . ?
C13 Si2 C7 C8 113.86(9) . . . . ?
C5 C6 C1 C2 -0.91(18) . . . . ?
C5 C6 C1 Si1 -179.73(10) . . . . ?
C3 C2 C1 C6 1.60(18) . . . . ?
B1 C2 C1 C6 -175.43(11) . . . . ?
C3 C2 C1 Si1 -179.33(10) . . . . ?
B1 C2 C1 Si1 3.64(12) . . . . ?
O2 Si1 C1 C6 175.76(12) . . . . ?
C16 Si1 C1 C6 -69.56(13) . . . . ?
C15 Si1 C1 C6 61.29(14) . . . . ?
O2 Si1 C1 C2 -3.17(9) . . . . ?
C16 Si1 C1 C2 111.51(9) . . . . ?
C15 Si1 C1 C2 -117.63(10) . . . . ?
C7 C12 C11 C10 -0.92(19) . . . . ?
C7 C12 C11 Cl3 179.29(9) . . . . ?
C9 C10 C11 C12 0.1(2) . . . . ?
C9 C10 C11 Cl3 179.89(10) . . . . ?
C11 C10 C9 C8 0.7(2) . . . . ?
C7 C8 C9 C10 -0.58(19) . . . . ?
B2 C8 C9 C10 176.76(13) . . . . ?
C1 C6 C5 C4 -0.44(19) . . . . ?
C1 C6 C5 Cl4 179.80(9) . . . . ?
Si2 O1 B2 O4 -175.00(12) . . . . ?
Si2 O1 B2 C8 2.31(14) . . . . ?
C9 C8 B2 O4 -3.3(2) . . . . ?
C7 C8 B2 O4 174.25(13) . . . . ?
C9 C8 B2 O1 179.45(13) . . . . ?
C7 C8 B2 O1 -3.03(16) . . . . ?
C6 C5 C4 C3 1.1(2) . . . . ?
Cl4 C5 C4 C3 -179.16(10) . . . . ?
C2 C3 C4 C5 -0.4(2) . . . . ?
